data_1514692
loop_
_publ_author_name
'Millet, Anthony'
'Larini, Paolo'
'Clot, Eric'
'Baudoin, Olivier'

_publ_section_title
;
 Ligand-controlled \b-selective C(sp3)--H arylation of N-Boc-piperidines
;
_journal_issue 5
_journal_name_full 'Chemical Science'
_journal_page_first 2241
_journal_paper_doi 10.1039/c3sc50428j
_journal_volume 4
_journal_year 2013
_chemical_formula_moiety 'C20 H29 N1 O2'
_chemical_formula_sum 'C20 H29 N O2'
_chemical_formula_weight 315.44
_space_group_IT_number 2
_symmetry_cell_setting triclinic
_symmetry_space_group_name_Hall '-P 1'
_symmetry_space_group_name_H-M 'P -1'
_atom_sites_solution_hydrogens difmap
_atom_sites_solution_primary direct
_cell_angle_alpha 76.241(4)
_cell_angle_beta 75.622(5)
_cell_angle_gamma 77.643(5)
_cell_formula_units_Z 4
_cell_length_a 10.7367(8)
_cell_length_b 11.1830(5)
_cell_length_c 16.1060(7)
_cell_measurement_reflns_used 7389
_cell_measurement_temperature 100
_cell_measurement_theta_max 66.9145
_cell_measurement_theta_min 2.8855
_cell_volume 1794.66(18)
_computing_cell_refinement
;
CrysAlisPro, Agilent Technologies,
Version 1.171.36.21 (release 14-08-2012 CrysAlis171 .NET)
(compiled Sep 14 2012,17:21:16)
;
_computing_data_collection
;
CrysAlisPro, Agilent Technologies,
Version 1.171.36.21 (release 14-08-2012 CrysAlis171 .NET)
(compiled Sep 14 2012,17:21:16)
;
_computing_data_reduction
;
CrysAlisPro, Agilent Technologies,
Version 1.171.36.21 (release 14-08-2012 CrysAlis171 .NET)
(compiled Sep 14 2012,17:21:16)
;
_computing_molecular_graphics 'CAMERON (Watkin et al., 1996)'
_computing_publication_material 'CRYSTALS (Betteridge et al., 2003)'
_computing_structure_refinement 'CRYSTALS (Betteridge et al., 2003)'
_computing_structure_solution 'SIR97 (Altomare et al., 1999)'
_diffrn_ambient_temperature 100
_diffrn_detector_area_resol_mean 10.4678
_diffrn_measured_fraction_theta_full 0.985
_diffrn_measured_fraction_theta_max 0.985
_diffrn_measurement_device_type 'Xcalibur, Atlas, Gemini ultra'
_diffrn_measurement_method \w
_diffrn_radiation_monochromator mirror
_diffrn_radiation_source 'Enhance Ultra (Cu) X-ray Source'
_diffrn_radiation_type 'Cu K\a'
_diffrn_radiation_wavelength 1.5418
_diffrn_reflns_av_R_equivalents 0.048
_diffrn_reflns_limit_h_max 12
_diffrn_reflns_limit_h_min -12
_diffrn_reflns_limit_k_max 13
_diffrn_reflns_limit_k_min -10
_diffrn_reflns_limit_l_max 19
_diffrn_reflns_limit_l_min -19
_diffrn_reflns_number 19429
_diffrn_reflns_theta_full 67.023
_diffrn_reflns_theta_max 67.023
_diffrn_reflns_theta_min 2.888
_diffrn_standards_number 0
_exptl_absorpt_coefficient_mu 0.579
_exptl_absorpt_correction_T_max 0.869
_exptl_absorpt_correction_T_min 0.770
_exptl_absorpt_correction_type analytical
_exptl_absorpt_process_details
;
CrysAlisPro, Agilent Technologies,
Version 1.171.36.21 (release 14-08-2012 CrysAlis171 .NET)
(compiled Sep 14 2012,17:21:16)
Analytical numeric absorption correction using a multifaceted crystal
model based on expressions derived by R.C. Clark & J.S. Reid.
(Clark, R. C. & Reid, J. S. (1995). Acta Cryst. A51, 887-897)
;
_exptl_crystal_colour colorless
_exptl_crystal_density_diffrn 1.167
_exptl_crystal_density_method 'not measured'
_exptl_crystal_description block
_exptl_crystal_F_000 688
_exptl_crystal_size_max 0.660
_exptl_crystal_size_mid 0.450
_exptl_crystal_size_min 0.285
_refine_diff_density_max 0.30
_refine_diff_density_min -0.29
_refine_ls_extinction_method None
_refine_ls_goodness_of_fit_ref 1.0246
_refine_ls_hydrogen_treatment constr
_refine_ls_matrix_type full
_refine_ls_number_parameters 415
_refine_ls_number_reflns 6285
_refine_ls_number_restraints 0
_refine_ls_R_factor_all 0.0528
_refine_ls_R_factor_gt 0.0434
_refine_ls_shift/su_max 0.0004078
_refine_ls_shift/su_mean 0.0000505
_refine_ls_structure_factor_coef Fsqd
_refine_ls_weighting_details
;
Method= Modified Sheldrick
w=1/[\s^2^(F^2^) + ( 0.06P)^2^ + 0.40P]
,where P=(max(Fo^2^,0) + 2Fc^2^)/3
;
_refine_ls_weighting_scheme calc
_refine_ls_wR_factor_all 0.1159
_refine_ls_wR_factor_gt 0.1072
_refine_ls_wR_factor_ref 0.1159
_reflns_limit_h_max 12
_reflns_limit_h_min -12
_reflns_limit_k_max 13
_reflns_limit_k_min -12
_reflns_limit_l_max 19
_reflns_limit_l_min 0
_reflns_number_gt 5316
_reflns_number_total 6316
_reflns_threshold_expression I>2.0\s(I)
_oxford_diffrn_Wilson_B_factor 2.10
_oxford_diffrn_Wilson_scale 0.04
_oxford_refine_ls_r_factor_ref 0.0528
_oxford_refine_ls_scale 5.30(9)
_oxford_reflns_number_all 6285
_oxford_reflns_threshold_expression_ref I>-10.0\s(I)
_cod_data_source_file c3sc50428j.txt
_cod_data_source_block 3
_cod_original_sg_symbol_H-M 'P -1 '
_cod_original_formula_sum 'C20 H29 N1 O2'
_cod_database_code 1514692

loop_
_symmetry_equiv_pos_as_xyz
x,y,z
-x,-y,-z

loop_
_atom_site_label
_atom_site_type_symbol
_atom_site_fract_x
_atom_site_fract_y
_atom_site_fract_z
_atom_site_U_iso_or_equiv
_atom_site_occupancy
_atom_site_adp_type
_atom_site_refinement_flags_posn
O1 O 0.43619(10) 0.56214(9) 0.28066(7) 0.0258 1.0000 Uani .
C2 C 0.36951(14) 0.66227(13) 0.25846(9) 0.0207 1.0000 Uani .
O3 O 0.25325(10) 0.67544(9) 0.23633(6) 0.0230 1.0000 Uani .
C4 C 0.19867(15) 0.56384(13) 0.23965(9) 0.0234 1.0000 Uani .
C5 C 0.28919(16) 0.48233(15) 0.17914(10) 0.0290 1.0000 Uani .
H51 H 0.2433 0.4200 0.1731 0.0415 1.0000 Uiso R
H53 H 0.3650 0.4383 0.2029 0.0418 1.0000 Uiso R
H52 H 0.3166 0.5321 0.1212 0.0425 1.0000 Uiso R
C6 C 0.16763(17) 0.49332(15) 0.33360(10) 0.0304 1.0000 Uani .
H61 H 0.1239 0.4249 0.3355 0.0440 1.0000 Uiso R
H63 H 0.1103 0.5494 0.3707 0.0444 1.0000 Uiso R
H62 H 0.2465 0.4594 0.3563 0.0441 1.0000 Uiso R
C7 C 0.07492(16) 0.62121(15) 0.20564(10) 0.0280 1.0000 Uani .
H71 H 0.0303 0.5548 0.2045 0.0408 1.0000 Uiso R
H72 H 0.0173 0.6744 0.2440 0.0416 1.0000 Uiso R
H73 H 0.0962 0.6713 0.1465 0.0405 1.0000 Uiso R
N8 N 0.40215(12) 0.77506(11) 0.25208(8) 0.0220 1.0000 Uani .
C9 C 0.53151(15) 0.78181(14) 0.26282(10) 0.0243 1.0000 Uani .
C10 C 0.61117(15) 0.85220(14) 0.17854(10) 0.0259 1.0000 Uani .
C11 C 0.68842(15) 0.76820(13) 0.11601(9) 0.0254 1.0000 Uani .
C12 C 0.62771(17) 0.69865(15) 0.08140(10) 0.0294 1.0000 Uani .
C13 C 0.69929(19) 0.62265(15) 0.02363(10) 0.0337 1.0000 Uani .
C14 C 0.83296(18) 0.61533(15) -0.00205(10) 0.0339 1.0000 Uani .
C15 C 0.89469(17) 0.68418(16) 0.03090(11) 0.0351 1.0000 Uani .
C16 C 0.82265(16) 0.75928(15) 0.08989(11) 0.0304 1.0000 Uani .
H161 H 0.8670 0.8055 0.1141 0.0362 1.0000 Uiso R
H151 H 0.9853 0.6811 0.0148 0.0414 1.0000 Uiso R
H141 H 0.8812 0.5634 -0.0428 0.0407 1.0000 Uiso R
H131 H 0.6561 0.5760 0.0007 0.0386 1.0000 Uiso R
H121 H 0.5350 0.7049 0.0978 0.0363 1.0000 Uiso R
C17 C 0.51982(16) 0.96244(14) 0.13396(11) 0.0300 1.0000 Uani .
C18 C 0.39602(15) 1.00073(13) 0.19841(10) 0.0259 1.0000 Uani .
C19 C 0.31626(14) 0.89436(13) 0.22800(9) 0.0220 1.0000 Uani .
C20 C 0.19964(15) 0.92281(13) 0.30059(10) 0.0257 1.0000 Uani .
C21 C 0.11240(16) 1.04322(14) 0.26684(11) 0.0300 1.0000 Uani .
C22 C 0.18772(17) 1.15231(14) 0.22996(11) 0.0315 1.0000 Uani .
C23 C 0.30997(16) 1.11967(14) 0.16182(10) 0.0292 1.0000 Uani .
H232 H 0.3621 1.1890 0.1431 0.0360 1.0000 Uiso R
H231 H 0.2839 1.1084 0.1100 0.0349 1.0000 Uiso R
H222 H 0.2140 1.1755 0.2784 0.0382 1.0000 Uiso R
H221 H 0.1318 1.2253 0.2044 0.0376 1.0000 Uiso R
H212 H 0.0387 1.0657 0.3142 0.0360 1.0000 Uiso R
H211 H 0.0767 1.0283 0.2197 0.0346 1.0000 Uiso R
H202 H 0.2339 0.9330 0.3496 0.0314 1.0000 Uiso R
H201 H 0.1503 0.8527 0.3207 0.0305 1.0000 Uiso R
H191 H 0.2822 0.8879 0.1772 0.0235 1.0000 Uiso R
H181 H 0.4196 1.0145 0.2517 0.0306 1.0000 Uiso R
H172 H 0.5667 1.0336 0.1090 0.0371 1.0000 Uiso R
H171 H 0.4938 0.9373 0.0865 0.0358 1.0000 Uiso R
H101 H 0.6729 0.8886 0.1981 0.0306 1.0000 Uiso R
H91 H 0.5215 0.8251 0.3105 0.0278 1.0000 Uiso R
H92 H 0.5776 0.6955 0.2780 0.0288 1.0000 Uiso R
O24 O 0.24586(10) 0.97916(9) 0.58342(7) 0.0244 1.0000 Uani .
C25 C 0.21966(15) 1.11457(13) 0.55051(10) 0.0259 1.0000 Uani .
C26 C 0.34247(17) 1.15835(16) 0.49127(12) 0.0358 1.0000 Uani .
H261 H 0.3215 1.2459 0.4654 0.0522 1.0000 Uiso R
H263 H 0.3761 1.1105 0.4446 0.0518 1.0000 Uiso R
H262 H 0.4101 1.1499 0.5250 0.0523 1.0000 Uiso R
C27 C 0.16563(17) 1.18336(15) 0.62566(11) 0.0324 1.0000 Uani .
H271 H 0.1300 1.2695 0.6018 0.0471 1.0000 Uiso R
H273 H 0.0950 1.1432 0.6668 0.0479 1.0000 Uiso R
H272 H 0.2322 1.1841 0.6570 0.0476 1.0000 Uiso R
C28 C 0.11621(17) 1.12612(15) 0.49848(11) 0.0313 1.0000 Uani .
H281 H 0.0925 1.2128 0.4725 0.0455 1.0000 Uiso R
H282 H 0.1489 1.0771 0.4511 0.0462 1.0000 Uiso R
H283 H 0.0379 1.0947 0.5364 0.0462 1.0000 Uiso R
C29 C 0.33403(14) 0.93058(13) 0.63475(9) 0.0228 1.0000 Uani .
O30 O 0.39207(11) 0.99189(10) 0.66083(7) 0.0291 1.0000 Uani .
N31 N 0.34852(12) 0.80410(11) 0.65325(8) 0.0227 1.0000 Uani .
C32 C 0.42720(15) 0.73292(14) 0.71594(9) 0.0239 1.0000 Uani .
C33 C 0.34316(15) 0.66100(14) 0.79723(9) 0.0243 1.0000 Uani .
C34 C 0.28476(15) 0.74056(14) 0.86573(10) 0.0256 1.0000 Uani .
C35 C 0.33333(16) 0.71757(15) 0.94146(10) 0.0280 1.0000 Uani .
C36 C 0.28410(18) 0.79272(16) 1.00357(10) 0.0334 1.0000 Uani .
C37 C 0.18676(18) 0.89303(17) 0.99024(12) 0.0375 1.0000 Uani .
C38 C 0.13708(17) 0.91749(17) 0.91528(13) 0.0387 1.0000 Uani .
C39 C 0.18504(16) 0.84175(15) 0.85411(11) 0.0326 1.0000 Uani .
H391 H 0.1487 0.8596 0.8016 0.0389 1.0000 Uiso R
H381 H 0.0714 0.9882 0.9060 0.0450 1.0000 Uiso R
H371 H 0.1545 0.9472 1.0310 0.0457 1.0000 Uiso R
H361 H 0.3171 0.7736 1.0560 0.0395 1.0000 Uiso R
H351 H 0.4034 0.6507 0.9501 0.0337 1.0000 Uiso R
C40 C 0.24087(16) 0.60866(15) 0.76939(10) 0.0272 1.0000 Uani .
C41 C 0.28219(15) 0.60072(13) 0.67328(9) 0.0236 1.0000 Uani .
C42 C 0.28107(14) 0.73255(13) 0.61737(9) 0.0221 1.0000 Uani .
C43 C 0.33923(16) 0.72559(14) 0.52193(10) 0.0268 1.0000 Uani .
C44 C 0.25941(18) 0.65513(15) 0.48935(10) 0.0321 1.0000 Uani .
C45 C 0.24815(18) 0.52576(15) 0.54679(10) 0.0314 1.0000 Uani .
C46 C 0.19766(16) 0.53331(14) 0.64280(10) 0.0268 1.0000 Uani .
H462 H 0.1071 0.5805 0.6513 0.0319 1.0000 Uiso R
H461 H 0.1968 0.4491 0.6787 0.0310 1.0000 Uiso R
H452 H 0.1890 0.4873 0.5281 0.0379 1.0000 Uiso R
H451 H 0.3337 0.4736 0.5399 0.0373 1.0000 Uiso R
H442 H 0.3005 0.6465 0.4287 0.0374 1.0000 Uiso R
H441 H 0.1697 0.7042 0.4902 0.0379 1.0000 Uiso R
H432 H 0.3406 0.8101 0.4866 0.0316 1.0000 Uiso R
H431 H 0.4312 0.6816 0.5166 0.0316 1.0000 Uiso R
H421 H 0.1877 0.7732 0.6215 0.0254 1.0000 Uiso R
H411 H 0.3720 0.5543 0.6630 0.0278 1.0000 Uiso R
H402 H 0.2298 0.5265 0.8053 0.0319 1.0000 Uiso R
H401 H 0.1566 0.6653 0.7779 0.0317 1.0000 Uiso R
H331 H 0.4020 0.5909 0.8225 0.0272 1.0000 Uiso R
H321 H 0.4958 0.6735 0.6872 0.0265 1.0000 Uiso R
H322 H 0.4676 0.7904 0.7332 0.0269 1.0000 Uiso R

loop_
_atom_site_aniso_label
_atom_site_aniso_U_11
_atom_site_aniso_U_22
_atom_site_aniso_U_33
_atom_site_aniso_U_23
_atom_site_aniso_U_13
_atom_site_aniso_U_12
O1 0.0270(6) 0.0204(5) 0.0308(5) -0.0041(4) -0.0099(4) -0.0020(4)
C2 0.0217(7) 0.0220(7) 0.0184(6) -0.0044(5) -0.0040(5) -0.0033(6)
O3 0.0241(5) 0.0206(5) 0.0266(5) -0.0042(4) -0.0089(4) -0.0050(4)
C4 0.0268(8) 0.0223(7) 0.0237(7) -0.0042(6) -0.0066(6) -0.0088(6)
C5 0.0329(9) 0.0275(8) 0.0300(8) -0.0095(6) -0.0078(6) -0.0061(7)
C6 0.0339(9) 0.0330(8) 0.0261(8) -0.0001(6) -0.0083(6) -0.0131(7)
C7 0.0281(8) 0.0295(8) 0.0287(8) -0.0046(6) -0.0089(6) -0.0074(6)
N8 0.0230(6) 0.0197(6) 0.0240(6) -0.0030(5) -0.0077(5) -0.0033(5)
C9 0.0248(8) 0.0241(7) 0.0259(7) -0.0051(6) -0.0082(6) -0.0041(6)
C10 0.0242(8) 0.0246(7) 0.0307(8) -0.0065(6) -0.0059(6) -0.0063(6)
C11 0.0294(8) 0.0216(7) 0.0239(7) -0.0009(6) -0.0069(6) -0.0038(6)
C12 0.0341(9) 0.0311(8) 0.0249(7) -0.0038(6) -0.0062(6) -0.0107(7)
C13 0.0510(11) 0.0291(8) 0.0234(7) -0.0036(6) -0.0095(7) -0.0113(7)
C14 0.0465(10) 0.0268(8) 0.0254(8) -0.0066(6) -0.0092(7) 0.0043(7)
C15 0.0286(9) 0.0376(9) 0.0349(9) -0.0080(7) -0.0080(7) 0.0063(7)
C16 0.0293(9) 0.0295(8) 0.0343(8) -0.0092(7) -0.0108(7) -0.0007(7)
C17 0.0295(8) 0.0231(8) 0.0331(8) -0.0001(6) -0.0017(7) -0.0066(6)
C18 0.0301(8) 0.0203(7) 0.0270(7) -0.0032(6) -0.0053(6) -0.0057(6)
C19 0.0246(8) 0.0199(7) 0.0218(7) -0.0028(5) -0.0077(6) -0.0023(6)
C20 0.0291(8) 0.0219(7) 0.0244(7) -0.0032(6) -0.0039(6) -0.0037(6)
C21 0.0284(8) 0.0259(8) 0.0313(8) -0.0050(6) -0.0031(6) 0.0005(6)
C22 0.0364(9) 0.0208(7) 0.0334(8) -0.0031(6) -0.0064(7) 0.0005(6)
C23 0.0336(9) 0.0206(7) 0.0304(8) -0.0012(6) -0.0046(6) -0.0046(6)
O24 0.0285(6) 0.0184(5) 0.0272(5) -0.0021(4) -0.0097(4) -0.0035(4)
C25 0.0294(8) 0.0176(7) 0.0282(7) -0.0015(6) -0.0052(6) -0.0027(6)
C26 0.0326(9) 0.0294(8) 0.0384(9) 0.0025(7) -0.0015(7) -0.0075(7)
C27 0.0341(9) 0.0250(8) 0.0381(9) -0.0094(7) -0.0071(7) -0.0015(7)
C28 0.0356(9) 0.0251(8) 0.0310(8) -0.0017(6) -0.0104(7) -0.0005(7)
C29 0.0230(7) 0.0233(7) 0.0214(7) -0.0043(6) -0.0034(6) -0.0043(6)
O30 0.0341(6) 0.0243(5) 0.0337(6) -0.0069(4) -0.0117(5) -0.0078(5)
N31 0.0263(7) 0.0206(6) 0.0228(6) -0.0029(5) -0.0079(5) -0.0055(5)
C32 0.0243(8) 0.0250(7) 0.0236(7) -0.0040(6) -0.0081(6) -0.0039(6)
C33 0.0268(8) 0.0234(7) 0.0228(7) -0.0024(6) -0.0082(6) -0.0029(6)
C34 0.0272(8) 0.0248(7) 0.0241(7) -0.0024(6) -0.0032(6) -0.0080(6)
C35 0.0339(9) 0.0259(8) 0.0244(7) -0.0022(6) -0.0062(6) -0.0079(6)
C36 0.0412(10) 0.0375(9) 0.0237(8) -0.0070(7) -0.0015(7) -0.0161(8)
C37 0.0376(10) 0.0386(9) 0.0375(9) -0.0182(7) 0.0072(7) -0.0144(8)
C38 0.0289(9) 0.0334(9) 0.0509(10) -0.0130(8) -0.0012(8) -0.0017(7)
C39 0.0287(8) 0.0327(9) 0.0350(9) -0.0060(7) -0.0067(7) -0.0027(7)
C40 0.0305(8) 0.0289(8) 0.0225(7) -0.0012(6) -0.0053(6) -0.0101(6)
C41 0.0255(8) 0.0218(7) 0.0238(7) -0.0026(6) -0.0071(6) -0.0040(6)
C42 0.0239(7) 0.0211(7) 0.0225(7) -0.0029(6) -0.0075(6) -0.0047(6)
C43 0.0343(9) 0.0237(7) 0.0226(7) -0.0020(6) -0.0055(6) -0.0082(6)
C44 0.0454(10) 0.0324(8) 0.0217(7) -0.0044(6) -0.0081(7) -0.0130(7)
C45 0.0419(10) 0.0279(8) 0.0288(8) -0.0076(6) -0.0086(7) -0.0118(7)
C46 0.0317(8) 0.0232(7) 0.0264(7) -0.0014(6) -0.0079(6) -0.0083(6)

loop_
_atom_type_symbol
_atom_type_scat_dispersion_real
_atom_type_scat_dispersion_imag
_atom_type_scat_Cromer_Mann_a1
_atom_type_scat_Cromer_Mann_b1
_atom_type_scat_Cromer_Mann_a2
_atom_type_scat_Cromer_Mann_b2
_atom_type_scat_Cromer_Mann_a3
_atom_type_scat_Cromer_Mann_b3
_atom_type_scat_Cromer_Mann_a4
_atom_type_scat_Cromer_Mann_b4
_atom_type_scat_Cromer_Mann_c
_atom_type_scat_source
C 0.0181 0.0091 2.3100 20.8439 1.0200 10.2075 1.5886 0.5687 0.8650 51.6512 0.2156 'International Tables Vol C 4.2.6.8 and 6.1.1.4'
H 0.0000 0.0000 0.4930 10.5109 0.3229 26.1257 0.1402 3.1424 0.0408 57.7998 0.0030 'International Tables Vol C 4.2.6.8 and 6.1.1.4'
N 0.0311 0.0180 12.2126 0.0057 3.1322 9.8933 2.0125 28.9975 1.1663 0.5826 -11.5290 'International Tables Vol C 4.2.6.8 and 6.1.1.4'
O 0.0492 0.0322 3.0485 13.2771 2.2868 5.7011 1.5463 0.3239 0.8670 32.9089 0.2508 'International Tables Vol C 4.2.6.8 and 6.1.1.4'

loop_
_geom_angle_atom_site_label_1
_geom_angle_atom_site_label_2
_geom_angle_atom_site_label_3
_geom_angle
_geom_angle_publ_flag
O1 C2 O3 124.41(12) yes
O1 C2 N8 124.76(13) yes
O3 C2 N8 110.83(12) yes
C2 O3 C4 119.73(11) yes
O3 C4 C5 111.08(12) yes
O3 C4 C6 109.94(11) yes
C5 C4 C6 112.37(13) yes
O3 C4 C7 101.76(11) yes
C5 C4 C7 110.08(12) yes
C6 C4 C7 111.15(13) yes
C4 C5 H51 109.1 no
C4 C5 H53 111.2 no
H51 C5 H53 107.4 no
C4 C5 H52 110.7 no
H51 C5 H52 108.2 no
H53 C5 H52 110.1 no
C4 C6 H61 108.9 no
C4 C6 H63 109.9 no
H61 C6 H63 109.2 no
C4 C6 H62 111.3 no
H61 C6 H62 108.7 no
H63 C6 H62 108.8 no
C4 C7 H71 109.0 no
C4 C7 H72 110.1 no
H71 C7 H72 108.6 no
C4 C7 H73 110.2 no
H71 C7 H73 109.8 no
H72 C7 H73 109.1 no
C2 N8 C9 119.49(12) yes
C2 N8 C19 123.04(12) yes
C9 N8 C19 117.31(11) yes
N8 C9 C10 111.71(12) yes
N8 C9 H91 108.7 no
C10 C9 H91 109.2 no
N8 C9 H92 108.1 no
C10 C9 H92 109.8 no
H91 C9 H92 109.3 no
C9 C10 C11 113.30(12) yes
C9 C10 C17 109.76(12) yes
C11 C10 C17 111.76(12) yes
C9 C10 H101 105.7 no
C11 C10 H101 108.7 no
C17 C10 H101 107.3 no
C10 C11 C12 121.55(14) yes
C10 C11 C16 120.90(14) yes
C12 C11 C16 117.54(15) yes
C11 C12 C13 121.11(16) yes
C11 C12 H121 118.7 no
C13 C12 H121 120.2 no
C12 C13 C14 120.60(15) yes
C12 C13 H131 119.9 no
C14 C13 H131 119.5 no
C13 C14 C15 119.17(16) yes
C13 C14 H141 119.8 no
C15 C14 H141 121.1 no
C14 C15 C16 120.11(16) yes
C14 C15 H151 121.2 no
C16 C15 H151 118.6 no
C15 C16 C11 121.47(15) yes
C15 C16 H161 119.7 no
C11 C16 H161 118.9 no
C10 C17 C18 111.41(12) yes
C10 C17 H172 109.0 no
C18 C17 H172 109.9 no
C10 C17 H171 109.8 no
C18 C17 H171 107.6 no
H172 C17 H171 109.2 no
C17 C18 C19 109.10(12) yes
C17 C18 C23 114.04(12) yes
C19 C18 C23 108.61(12) yes
C17 C18 H181 109.4 no
C19 C18 H181 107.5 no
C23 C18 H181 108.0 no
C18 C19 N8 109.57(12) yes
C18 C19 C20 110.64(12) yes
N8 C19 C20 113.58(11) yes
C18 C19 H191 107.9 no
N8 C19 H191 107.2 no
C20 C19 H191 107.7 no
C19 C20 C21 109.31(12) yes
C19 C20 H202 107.3 no
C21 C20 H202 110.6 no
C19 C20 H201 110.2 no
C21 C20 H201 110.6 no
H202 C20 H201 108.8 no
C20 C21 C22 112.00(13) yes
C20 C21 H212 110.4 no
C22 C21 H212 109.1 no
C20 C21 H211 108.3 no
C22 C21 H211 108.6 no
H212 C21 H211 108.4 no
C21 C22 C23 111.81(13) yes
C21 C22 H222 109.3 no
C23 C22 H222 108.7 no
C21 C22 H221 110.0 no
C23 C22 H221 109.9 no
H222 C22 H221 106.9 no
C18 C23 C22 111.12(12) yes
C18 C23 H232 108.4 no
C22 C23 H232 110.3 no
C18 C23 H231 109.9 no
C22 C23 H231 109.0 no
H232 C23 H231 108.0 no
C25 O24 C29 120.30(11) yes
O24 C25 C26 109.89(13) yes
O24 C25 C27 110.57(12) yes
C26 C25 C27 112.60(13) yes
O24 C25 C28 102.19(12) yes
C26 C25 C28 110.79(13) yes
C27 C25 C28 110.33(13) yes
C25 C26 H261 108.9 no
C25 C26 H263 110.5 no
H261 C26 H263 108.9 no
C25 C26 H262 110.8 no
H261 C26 H262 108.0 no
H263 C26 H262 109.7 no
C25 C27 H271 108.1 no
C25 C27 H273 109.4 no
H271 C27 H273 109.0 no
C25 C27 H272 112.1 no
H271 C27 H272 109.2 no
H273 C27 H272 108.9 no
C25 C28 H281 109.3 no
C25 C28 H282 111.0 no
H281 C28 H282 108.7 no
C25 C28 H283 110.8 no
H281 C28 H283 109.2 no
H282 C28 H283 107.8 no
O24 C29 O30 124.70(13) yes
O24 C29 N31 110.49(12) yes
O30 C29 N31 124.81(14) yes
C29 N31 C32 119.77(12) yes
C29 N31 C42 123.39(12) yes
C32 N31 C42 116.71(11) yes
N31 C32 C33 111.21(12) yes
N31 C32 H321 108.5 no
C33 C32 H321 109.5 no
N31 C32 H322 108.4 no
C33 C32 H322 110.1 no
H321 C32 H322 109.0 no
C32 C33 C34 111.17(12) yes
C32 C33 C40 110.10(12) yes
C34 C33 C40 113.60(13) yes
C32 C33 H331 106.5 no
C34 C33 H331 107.0 no
C40 C33 H331 108.1 no
C33 C34 C35 120.49(14) yes
C33 C34 C39 121.76(14) yes
C35 C34 C39 117.69(15) yes
C34 C35 C36 121.24(16) yes
C34 C35 H351 119.4 no
C36 C35 H351 119.3 no
C35 C36 C37 120.07(16) yes
C35 C36 H361 119.7 no
C37 C36 H361 120.2 no
C36 C37 C38 119.57(16) yes
C36 C37 H371 121.0 no
C38 C37 H371 119.4 no
C37 C38 C39 120.27(17) yes
C37 C38 H381 118.9 no
C39 C38 H381 120.8 no
C34 C39 C38 121.14(16) yes
C34 C39 H391 119.4 no
C38 C39 H391 119.5 no
C33 C40 C41 110.46(12) yes
C33 C40 H402 109.8 no
C41 C40 H402 110.4 no
C33 C40 H401 109.2 no
C41 C40 H401 108.1 no
H402 C40 H401 108.8 no
C40 C41 C42 109.55(12) yes
C40 C41 C46 114.28(12) yes
C42 C41 C46 108.70(12) yes
C40 C41 H411 108.2 no
C42 C41 H411 108.7 no
C46 C41 H411 107.3 no
C41 C42 N31 109.23(11) yes
C41 C42 C43 110.09(12) yes
N31 C42 C43 113.45(12) yes
C41 C42 H421 107.2 no
N31 C42 H421 109.1 no
C43 C42 H421 107.5 no
C42 C43 C44 109.70(13) yes
C42 C43 H432 109.8 no
C44 C43 H432 110.6 no
C42 C43 H431 109.1 no
C44 C43 H431 110.0 no
H432 C43 H431 107.6 no
C43 C44 C45 111.80(13) yes
C43 C44 H442 109.4 no
C45 C44 H442 109.6 no
C43 C44 H441 109.0 no
C45 C44 H441 108.5 no
H442 C44 H441 108.5 no
C44 C45 C46 111.51(13) yes
C44 C45 H452 109.6 no
C46 C45 H452 109.1 no
C44 C45 H451 109.0 no
C46 C45 H451 109.1 no
H452 C45 H451 108.6 no
C41 C46 C45 110.93(13) yes
C41 C46 H462 108.2 no
C45 C46 H462 109.6 no
C41 C46 H461 109.4 no
C45 C46 H461 110.1 no
H462 C46 H461 108.6 no

loop_
_geom_bond_atom_site_label_1
_geom_bond_atom_site_label_2
_geom_bond_distance
_geom_bond_publ_flag
O1 C2 1.2198(18) yes
C2 O3 1.3506(18) yes
C2 N8 1.3542(19) yes
O3 C4 1.4731(17) yes
C4 C5 1.516(2) yes
C4 C6 1.522(2) yes
C4 C7 1.519(2) yes
C5 H51 0.970 no
C5 H53 0.972 no
C5 H52 0.976 no
C6 H61 0.971 no
C6 H63 0.980 no
C6 H62 0.971 no
C7 H71 0.971 no
C7 H72 0.972 no
C7 H73 0.983 no
N8 C9 1.4612(19) yes
N8 C19 1.4784(18) yes
C9 C10 1.548(2) yes
C9 H91 0.975 no
C9 H92 0.990 no
C10 C11 1.512(2) yes
C10 C17 1.552(2) yes
C10 H101 0.992 no
C11 C12 1.394(2) yes
C11 C16 1.386(2) yes
C12 C13 1.386(2) yes
C12 H121 0.957 no
C13 C14 1.381(3) yes
C13 H131 0.952 no
C14 C15 1.379(3) yes
C14 H141 0.959 no
C15 C16 1.394(2) yes
C15 H151 0.938 no
C16 H161 0.969 no
C17 C18 1.520(2) yes
C17 H172 0.983 no
C17 H171 0.992 no
C18 C19 1.529(2) yes
C18 C23 1.530(2) yes
C18 H181 1.006 no
C19 C20 1.522(2) yes
C19 H191 0.998 no
C20 C21 1.533(2) yes
C20 H202 0.989 no
C20 H201 0.986 no
C21 C22 1.528(2) yes
C21 H212 0.989 no
C21 H211 0.992 no
C22 C23 1.527(2) yes
C22 H222 0.996 no
C22 H221 0.975 no
C23 H232 0.998 no
C23 H231 0.986 no
O24 C25 1.4707(17) yes
O24 C29 1.3527(18) yes
C25 C26 1.523(2) yes
C25 C27 1.515(2) yes
C25 C28 1.517(2) yes
C26 H261 0.970 no
C26 H263 0.977 no
C26 H262 0.986 no
C27 H271 0.980 no
C27 H273 0.985 no
C27 H272 0.975 no
C28 H281 0.966 no
C28 H282 0.994 no
C28 H283 0.986 no
C29 O30 1.2184(18) yes
C29 N31 1.3572(19) yes
N31 C32 1.4561(18) yes
N31 C42 1.4747(18) yes
C32 C33 1.549(2) yes
C32 H321 0.983 no
C32 H322 0.971 no
C33 C34 1.512(2) yes
C33 C40 1.547(2) yes
C33 H331 0.971 no
C34 C35 1.391(2) yes
C34 C39 1.394(2) yes
C35 C36 1.390(2) yes
C35 H351 0.952 no
C36 C37 1.375(3) yes
C36 H361 0.956 no
C37 C38 1.385(3) yes
C37 H371 0.951 no
C38 C39 1.383(3) yes
C38 H381 0.950 no
C39 H391 0.978 no
C40 C41 1.519(2) yes
C40 H402 0.977 no
C40 H401 0.987 no
C41 C42 1.5331(19) yes
C41 C46 1.524(2) yes
C41 H411 0.987 no
C42 C43 1.523(2) yes
C42 H421 1.001 no
C43 C44 1.529(2) yes
C43 H432 0.981 no
C43 H431 0.997 no
C44 C45 1.532(2) yes
C44 H442 0.985 no
C44 H441 1.000 no
C45 C46 1.523(2) yes
C45 H452 0.976 no
C45 H451 0.973 no
C46 H462 0.996 no
C46 H461 0.981 no

loop_
_geom_hbond_atom_site_label_D
_geom_hbond_atom_site_label_H
_geom_hbond_atom_site_label_A
_geom_hbond_site_symmetry_A
_geom_hbond_angle_DHA
_geom_hbond_distance_DH
_geom_hbond_distance_HA
_geom_hbond_distance_DA
_geom_hbond_publ_flag
C9 H91 O30 2_676 138.22(4) 0.975 2.596 3.385(2) yes
C41 H411 O1 2_666 149.80(4) 0.987 2.445 3.335(2) yes
C32 H321 O1 2_666 134.47(4) 0.983 2.541 3.305(2) yes
